data_4069046
loop_
_publ_author_name
'Pierce, Glesni A.'
'Vidovic, Dragoslav'
'Kays, Deborah L.'
'Coombs, Natalie D.'
'Thompson, Amber L.'
'Jemmis, Eluvathingal D.'
'De, Susmita'
'Aldridge, Simon'

_publ_section_title
;
 Half-Sandwich Group 8 Borylene Complexes: Synthetic and Structural
 Studies and Oxygen Atom Abstraction Chemistry
;
_journal_issue 10
_journal_name_full Organometallics
_journal_page_first 2947
_journal_paper_doi 10.1021/om801215b
_journal_volume 28
_journal_year 2009
_chemical_formula_moiety 'C46 H22 B F24 Fe N O2, 0.5 (C6 H5 F)'
_chemical_formula_sum 'C49 H24.5 B F24.5 Fe N O2'
_chemical_formula_weight 1191.36
_chemical_melting_point ?
_space_group_IT_number 61
_symmetry_cell_setting orthorhombic
_symmetry_space_group_name_Hall '-P 2ac 2ab'
_symmetry_space_group_name_H-M 'P b c a'
_atom_sites_solution_hydrogens geom
_atom_sites_solution_primary direct
_atom_sites_solution_secondary difmap
_cell_angle_alpha 90.00
_cell_angle_beta 90.00
_cell_angle_gamma 90.00
_cell_formula_units_Z 8
_cell_length_a 17.9155(2)
_cell_length_b 16.2092(3)
_cell_length_c 33.7381(5)
_cell_measurement_reflns_used 356107
_cell_measurement_temperature 150(2)
_cell_measurement_theta_max 27.485
_cell_measurement_theta_min 5.097
_cell_volume 9797.4(3)
_computing_cell_refinement 'HKL Scalepack (Otwinowski & Minor 1997)'
_computing_data_collection 'Collect (Nonius BV, 1997-2000)'
_computing_data_reduction 'HKL Denzo and Scalepack (Otwinowski & Minor 1997)'
_computing_molecular_graphics 'Bruker SHELXTL'
_computing_publication_material 'Bruker SHELXTL'
_computing_structure_refinement 'SHELXL-97 (Sheldrick, 1997)'
_computing_structure_solution 'SHELXS-97 (Sheldrick, 1997)'
_diffrn_ambient_temperature 150(2)
_diffrn_detector_area_resol_mean 9
_diffrn_measured_fraction_theta_full 0.986
_diffrn_measured_fraction_theta_max 0.986
_diffrn_measurement_device_type KappaCCD
_diffrn_measurement_method CCD
_diffrn_radiation_monochromator graphite
_diffrn_radiation_source 'fine-focus sealed tube'
_diffrn_radiation_type MoK\a
_diffrn_radiation_wavelength 0.71073
_diffrn_reflns_av_R_equivalents 0.0786
_diffrn_reflns_av_sigmaI/netI 0.0660
_diffrn_reflns_limit_h_max 23
_diffrn_reflns_limit_h_min -23
_diffrn_reflns_limit_k_max 20
_diffrn_reflns_limit_k_min -20
_diffrn_reflns_limit_l_max 43
_diffrn_reflns_limit_l_min -43
_diffrn_reflns_number 57876
_diffrn_reflns_theta_full 27.50
_diffrn_reflns_theta_max 27.50
_diffrn_reflns_theta_min 5.12
_exptl_absorpt_coefficient_mu 0.443
_exptl_absorpt_correction_T_max 1.159
_exptl_absorpt_correction_T_min 0.904
_exptl_absorpt_correction_type multi-scan
_exptl_absorpt_process_details
; 
Multi-scan from symmetry-related measurements using 
Sortav (Blessing 1995). 
;
_exptl_crystal_colour clear_pale_yellow
_exptl_crystal_density_diffrn 1.615
_exptl_crystal_density_meas ?
_exptl_crystal_density_method 'not measured'
_exptl_crystal_description shapeless
_exptl_crystal_F_000 4744
_exptl_crystal_size_max 0.55
_exptl_crystal_size_mid 0.44
_exptl_crystal_size_min 0.23
_refine_diff_density_max 1.001
_refine_diff_density_min -1.233
_refine_diff_density_rms 0.077
_refine_ls_extinction_method none
_refine_ls_goodness_of_fit_ref 1.030
_refine_ls_hydrogen_treatment constr
_refine_ls_matrix_type full
_refine_ls_number_parameters 686
_refine_ls_number_reflns 11086
_refine_ls_number_restraints 0
_refine_ls_restrained_S_all 1.030
_refine_ls_R_factor_all 0.1229
_refine_ls_R_factor_gt 0.0657
_refine_ls_shift/su_max 0.000
_refine_ls_shift/su_mean 0.000
_refine_ls_structure_factor_coef Fsqd
_refine_ls_weighting_details 'calc w=1/[\s^2^(Fo^2^)+(0.0853P)^2^+11.5837P] where P=(Fo^2^+2Fc^2^)/3'
_refine_ls_weighting_scheme calc
_refine_ls_wR_factor_gt 0.1599
_refine_ls_wR_factor_ref 0.1883
_reflns_number_gt 6659
_reflns_number_total 11086
_reflns_threshold_expression >2sigma(I)
_cod_data_source_file om801215b_si_001.cif
_cod_data_source_block 18b
_cod_depositor_comments
;
The following automatic conversions were performed:

'_chemical_melting_point' value 'not measured' was changed to '?' -
the value is undefined or not given.

'_symmetry_cell_setting' value
'Orthorhombic' changed to 'orthorhombic' according to
/home/saulius/struct/CIF-dictionaries/cif_core.dic dictionary named
'cif_core.dic' version 2.4.2 from 2011-04-26.

Automatic conversion script
Id: cif_fix_values 1715 2011-07-08 13:25:40Z adriana 

The following automatic conversions were performed:

'_exptl_crystal_density_meas' value 'not measured' was changed to '?'
- the value is perceived as not measured.

Automatic conversion script
Id: cif_fix_values 3008 2015-01-20 13:52:24Z robertas 
;
_cod_original_sg_symbol_H-M Pbca
_cod_original_formula_sum 'C49 H24.50 B F24.50 Fe N O2'
_cod_database_code 4069046

loop_
_symmetry_equiv_pos_as_xyz
'x, y, z'
'-x+1/2, -y, z+1/2'
'-x, y+1/2, -z+1/2'
'x+1/2, -y+1/2, -z'
'-x, -y, -z'
'x-1/2, y, -z-1/2'
'x, -y-1/2, z-1/2'
'-x-1/2, y-1/2, z'

loop_
_atom_site_label
_atom_site_type_symbol
_atom_site_fract_x
_atom_site_fract_y
_atom_site_fract_z
_atom_site_U_iso_or_equiv
_atom_site_adp_type
_atom_site_occupancy
_atom_site_symmetry_multiplicity
_atom_site_calc_flag
_atom_site_refinement_flags
B1 B 0.3451(2) 0.9837(2) 0.37483(11) 0.0301(8) Uani 1 1 d .
C11 C 0.28990(18) 1.0565(2) 0.39200(9) 0.0312(7) Uani 1 1 d .
C12 C 0.22064(18) 1.0745(2) 0.37475(10) 0.0328(7) Uani 1 1 d .
H12 H 0.2047 1.0424 0.3528 0.039 Uiso 1 1 calc R
C13 C 0.17430(19) 1.1370(2) 0.38834(10) 0.0317(7) Uani 1 1 d .
C14 C 0.19594(19) 1.1873(2) 0.41939(10) 0.0346(8) Uani 1 1 d .
H14 H 0.1648 1.2307 0.4286 0.042 Uiso 1 1 calc R
C15 C 0.26519(19) 1.1719(2) 0.43674(10) 0.0339(8) Uani 1 1 d .
C16 C 0.31046(19) 1.1088(2) 0.42335(10) 0.0330(8) Uani 1 1 d .
H16 H 0.3574 1.1004 0.4358 0.040 Uiso 1 1 calc R
C17 C 0.0988(2) 1.1474(2) 0.36998(11) 0.0389(8) Uani 1 1 d .
C18 C 0.2876(2) 1.2233(2) 0.47167(11) 0.0446(9) Uani 1 1 d .
F11 F 0.10115(16) 1.1761(2) 0.33357(9) 0.0977(12) Uani 1 1 d .
F12 F 0.05380(17) 1.1934(3) 0.39038(11) 0.1200(16) Uani 1 1 d .
F13 F 0.06320(13) 1.07601(17) 0.36545(10) 0.0723(8) Uani 1 1 d .
F14 F 0.27395(15) 1.30329(14) 0.46658(8) 0.0639(7) Uani 1 1 d .
F15 F 0.25077(18) 1.20151(19) 0.50446(7) 0.0813(9) Uani 1 1 d .
F16 F 0.36032(13) 1.21767(15) 0.48022(7) 0.0576(6) Uani 1 1 d .
C21 C 0.39319(18) 0.9368(2) 0.40967(10) 0.0309(7) Uani 1 1 d .
C22 C 0.37141(19) 0.9315(2) 0.44931(10) 0.0350(8) Uani 1 1 d .
H22 H 0.3264 0.9575 0.4574 0.042 Uiso 1 1 calc R
C23 C 0.4135(2) 0.8893(2) 0.47744(10) 0.0391(8) Uani 1 1 d .
C24 C 0.4792(2) 0.8506(2) 0.46729(11) 0.0401(9) Uani 1 1 d .
H24 H 0.5083 0.8228 0.4867 0.048 Uiso 1 1 calc R
C25 C 0.50173(18) 0.8533(2) 0.42792(10) 0.0330(8) Uani 1 1 d .
C26 C 0.45911(18) 0.8948(2) 0.39994(10) 0.0319(7) Uani 1 1 d .
H26 H 0.4753 0.8947 0.3731 0.038 Uiso 1 1 calc R
C27 C 0.3903(3) 0.8872(3) 0.52018(12) 0.0530(11) Uani 1 1 d .
C28 C 0.5738(2) 0.8132(2) 0.41675(11) 0.0430(9) Uani 1 1 d .
F21 F 0.3898(2) 0.8110(2) 0.53490(9) 0.0980(11) Uani 1 1 d .
F22 F 0.32094(19) 0.9107(3) 0.52630(8) 0.1022(12) Uani 1 1 d .
F23 F 0.4347(2) 0.9275(3) 0.54288(8) 0.1347(18) Uani 1 1 d .
F24 F 0.58618(13) 0.74221(15) 0.43475(7) 0.0597(6) Uani 1 1 d .
F25 F 0.58026(14) 0.79803(18) 0.37808(7) 0.0664(8) Uani 1 1 d .
F26 F 0.63218(13) 0.86063(18) 0.42626(11) 0.0817(9) Uani 1 1 d .
C31 C 0.40171(18) 1.0305(2) 0.34359(10) 0.0301(7) Uani 1 1 d .
C32 C 0.47148(18) 1.0600(2) 0.35543(10) 0.0321(7) Uani 1 1 d .
H32 H 0.4867 1.0517 0.3821 0.039 Uiso 1 1 calc R
C33 C 0.51950(18) 1.1011(2) 0.32981(10) 0.0320(7) Uani 1 1 d .
C34 C 0.49977(19) 1.1151(2) 0.29071(10) 0.0362(8) Uani 1 1 d .
H34 H 0.5327 1.1428 0.2731 0.043 Uiso 1 1 calc R
C35 C 0.43012(19) 1.0875(2) 0.27799(10) 0.0348(8) Uani 1 1 d .
C36 C 0.38231(19) 1.0475(2) 0.30415(10) 0.0331(8) Uani 1 1 d .
H36 H 0.3345 1.0310 0.2949 0.040 Uiso 1 1 calc R
C37 C 0.5919(2) 1.1305(2) 0.34593(11) 0.0388(8) Uani 1 1 d .
C38 C 0.4059(2) 1.1029(3) 0.23634(11) 0.0419(9) Uani 1 1 d .
F31 F 0.63167(12) 1.06998(15) 0.36322(8) 0.0568(6) Uani 1 1 d .
F32 F 0.63720(12) 1.16435(16) 0.31876(7) 0.0580(7) Uani 1 1 d .
F33 F 0.58280(12) 1.18812(14) 0.37424(7) 0.0500(6) Uani 1 1 d .
F34 F 0.45985(15) 1.1232(2) 0.21230(7) 0.0871(10) Uani 1 1 d .
F35 F 0.3758(2) 1.0370(2) 0.21969(8) 0.1124(14) Uani 1 1 d .
F36 F 0.3555(2) 1.1602(3) 0.23311(8) 0.1092(14) Uani 1 1 d .
C41 C 0.29626(18) 0.9105(2) 0.35312(9) 0.0291(7) Uani 1 1 d .
C42 C 0.32155(18) 0.8668(2) 0.31989(9) 0.0303(7) Uani 1 1 d .
H42 H 0.3690 0.8801 0.3090 0.036 Uiso 1 1 calc R
C43 C 0.27932(19) 0.8047(2) 0.30230(10) 0.0325(8) Uani 1 1 d .
C44 C 0.20946(19) 0.7840(2) 0.31677(10) 0.0341(8) Uani 1 1 d .
H44 H 0.1801 0.7427 0.3043 0.041 Uiso 1 1 calc R
C45 C 0.18378(18) 0.8254(2) 0.34994(10) 0.0325(7) Uani 1 1 d .
C46 C 0.22732(18) 0.8859(2) 0.36799(10) 0.0306(7) Uani 1 1 d .
H46 H 0.2092 0.9114 0.3914 0.037 Uiso 1 1 calc R
C47 C 0.3079(2) 0.7620(2) 0.26591(11) 0.0405(9) Uani 1 1 d .
C48 C 0.1073(2) 0.8086(2) 0.36594(12) 0.0409(9) Uani 1 1 d .
F41 F 0.38206(12) 0.76717(14) 0.26173(6) 0.0490(6) Uani 1 1 d .
F42 F 0.27774(14) 0.79255(16) 0.23252(6) 0.0611(7) Uani 1 1 d .
F43 F 0.29140(14) 0.68134(14) 0.26573(7) 0.0549(6) Uani 1 1 d .
F44 F 0.06717(15) 0.7601(2) 0.34282(10) 0.0916(11) Uani 1 1 d .
F45 F 0.10658(14) 0.7791(2) 0.40195(9) 0.0959(12) Uani 1 1 d .
F46 F 0.06673(12) 0.87791(15) 0.36849(8) 0.0568(6) Uani 1 1 d .
Fe1 Fe 0.32366(3) 0.89867(3) 0.117051(15) 0.03649(16) Uani 1 1 d .
O1 O 0.26261(16) 0.73562(19) 0.09844(9) 0.0553(7) Uani 1 1 d .
O2 O 0.42308(15) 0.8455(2) 0.18102(8) 0.0548(7) Uani 1 1 d .
N1 N 0.20386(18) 0.9219(2) 0.17848(9) 0.0429(7) Uani 1 1 d .
C51 C 0.2943(3) 0.9530(3) 0.06306(13) 0.0581(12) Uani 1 1 d .
H51 H 0.2480 0.9413 0.0475 0.070 Uiso 1 1 calc R
C52 C 0.3622(3) 0.9124(3) 0.05919(13) 0.0615(12) Uani 1 1 d .
H52 H 0.3728 0.8664 0.0403 0.074 Uiso 1 1 calc R
C53 C 0.4125(2) 0.9470(3) 0.08469(14) 0.0633(13) Uani 1 1 d .
H53 H 0.4661 0.9305 0.0875 0.076 Uiso 1 1 calc R
C54 C 0.3766(3) 1.0112(3) 0.10618(14) 0.0683(14) Uani 1 1 d .
H54 H 0.3998 1.0489 0.1262 0.082 Uiso 1 1 calc R
C55 C 0.3024(3) 1.0143(3) 0.09142(15) 0.0652(14) Uani 1 1 d .
H55 H 0.2629 1.0540 0.0999 0.078 Uiso 1 1 calc R
C56 C 0.2873(2) 0.7982(3) 0.10547(11) 0.0399(9) Uani 1 1 d .
C57 C 0.3844(2) 0.8644(3) 0.15601(12) 0.0430(9) Uani 1 1 d .
C58 C 0.2487(2) 0.9154(2) 0.15397(11) 0.0398(8) Uani 1 1 d .
C59 C 0.15522(19) 0.9309(2) 0.21067(11) 0.0386(8) Uani 1 1 d .
C60 C 0.1696(2) 0.9917(3) 0.23790(11) 0.0449(9) Uani 1 1 d .
H60 H 0.2109 1.0279 0.2347 0.054 Uiso 1 1 calc R
C61 C 0.1223(2) 0.9990(3) 0.27021(12) 0.0499(10) Uani 1 1 d .
H61 H 0.1307 1.0412 0.2893 0.060 Uiso 1 1 calc R
C62 C 0.0637(2) 0.9461(3) 0.27487(12) 0.0509(10) Uani 1 1 d .
H62 H 0.0323 0.9512 0.2974 0.061 Uiso 1 1 calc R
C63 C 0.0496(3) 0.8856(3) 0.24739(13) 0.0586(12) Uani 1 1 d .
H63 H 0.0081 0.8498 0.2507 0.070 Uiso 1 1 calc R
C64 C 0.0961(2) 0.8772(3) 0.21487(12) 0.0526(11) Uani 1 1 d .
H64 H 0.0875 0.8351 0.1958 0.063 Uiso 1 1 calc R
F1S F 0.3771(4) 1.4817(4) 0.46547(19) 0.0876(12) Uiso 0.50 1 d P
C1S C 0.4502(4) 1.4931(6) 0.4858(3) 0.0876(12) Uiso 0.50 1 d PG
C2S C 0.4962(5) 1.5621(4) 0.4861(2) 0.0876(12) Uiso 0.50 1 d PG
H2S H 0.4823 1.6101 0.4718 0.105 Uiso 0.50 1 calc PR
C3S C 0.5626(4) 1.5609(5) 0.5074(3) 0.0876(12) Uiso 0.50 1 d PG
H3S H 0.5941 1.6081 0.5076 0.105 Uiso 0.50 1 calc PR
C4S C 0.5831(3) 1.4907(6) 0.5284(2) 0.0876(12) Uiso 0.50 1 d PG
H4S H 0.6285 1.4899 0.5429 0.105 Uiso 0.50 1 calc PR
C5S C 0.5371(5) 1.4216(4) 0.5281(2) 0.0876(12) Uiso 0.50 1 d PG
H5S H 0.5510 1.3736 0.5425 0.105 Uiso 0.50 1 calc PR
C6S C 0.4706(4) 1.4228(5) 0.5068(3) 0.0876(12) Uiso 0.50 1 d PG
H6S H 0.4392 1.3756 0.5066 0.105 Uiso 0.50 1 calc PR

loop_
_atom_site_aniso_label
_atom_site_aniso_U_11
_atom_site_aniso_U_22
_atom_site_aniso_U_33
_atom_site_aniso_U_23
_atom_site_aniso_U_13
_atom_site_aniso_U_12
B1 0.0254(18) 0.034(2) 0.031(2) -0.0032(16) 0.0011(14) -0.0036(16)
C11 0.0290(17) 0.0339(19) 0.0308(17) 0.0001(14) 0.0018(13) -0.0021(14)
C12 0.0319(17) 0.0320(18) 0.0344(18) -0.0033(14) 0.0048(14) -0.0029(15)
C13 0.0314(17) 0.0314(18) 0.0324(17) 0.0020(14) 0.0014(14) -0.0005(15)
C14 0.0353(19) 0.0342(19) 0.0344(18) -0.0035(15) 0.0068(15) 0.0038(15)
C15 0.0385(19) 0.0313(18) 0.0320(17) -0.0011(14) 0.0024(14) -0.0045(15)
C16 0.0300(17) 0.037(2) 0.0320(17) -0.0025(15) 0.0013(14) -0.0031(15)
C17 0.039(2) 0.037(2) 0.041(2) -0.0055(17) -0.0036(16) 0.0047(17)
C18 0.052(2) 0.042(2) 0.039(2) -0.0073(17) -0.0016(18) -0.0018(19)
F11 0.0636(18) 0.143(3) 0.086(2) 0.066(2) -0.0295(16) -0.0297(19)
F12 0.0605(18) 0.165(3) 0.135(3) -0.100(3) -0.0425(19) 0.065(2)
F13 0.0418(14) 0.0589(16) 0.116(2) 0.0108(15) -0.0231(14) -0.0077(12)
F14 0.0779(18) 0.0411(14) 0.0728(17) -0.0218(12) -0.0207(14) 0.0081(12)
F15 0.104(2) 0.101(2) 0.0388(13) -0.0226(14) 0.0201(14) -0.0325(18)
F16 0.0554(15) 0.0635(16) 0.0538(14) -0.0222(12) -0.0204(11) 0.0088(12)
C21 0.0296(17) 0.0298(18) 0.0333(17) -0.0058(14) -0.0001(14) -0.0050(14)
C22 0.0316(18) 0.039(2) 0.0347(18) -0.0027(15) 0.0048(14) -0.0004(15)
C23 0.043(2) 0.042(2) 0.0318(18) -0.0010(16) 0.0022(15) -0.0009(17)
C24 0.0362(19) 0.049(2) 0.0350(19) 0.0029(16) -0.0039(15) 0.0015(17)
C25 0.0279(17) 0.0338(19) 0.0373(19) -0.0025(15) 0.0002(14) -0.0033(15)
C26 0.0293(17) 0.0345(19) 0.0318(17) -0.0022(15) 0.0008(14) -0.0042(15)
C27 0.059(3) 0.066(3) 0.034(2) 0.002(2) 0.0035(19) 0.009(2)
C28 0.035(2) 0.049(2) 0.045(2) 0.0046(18) -0.0002(16) 0.0037(18)
F21 0.143(3) 0.091(2) 0.0608(18) 0.0278(17) 0.0391(19) 0.010(2)
F22 0.095(2) 0.169(3) 0.0416(15) 0.0129(18) 0.0285(15) 0.055(2)
F23 0.160(4) 0.209(4) 0.0348(15) -0.036(2) 0.0184(19) -0.101(3)
F24 0.0564(14) 0.0600(16) 0.0626(15) 0.0109(12) 0.0061(12) 0.0222(12)
F25 0.0557(15) 0.100(2) 0.0431(13) 0.0069(13) 0.0118(11) 0.0345(14)
F26 0.0315(13) 0.0717(18) 0.142(3) -0.0221(18) 0.0038(15) -0.0050(13)
C31 0.0297(17) 0.0278(18) 0.0328(17) -0.0047(14) 0.0004(14) 0.0016(14)
C32 0.0291(17) 0.0331(19) 0.0340(18) -0.0040(15) 0.0006(14) -0.0006(15)
C33 0.0300(17) 0.0300(18) 0.0360(18) -0.0040(15) 0.0026(14) -0.0011(14)
C34 0.0347(18) 0.036(2) 0.0381(19) -0.0002(15) 0.0081(15) 0.0004(15)
C35 0.0343(18) 0.038(2) 0.0324(17) 0.0011(15) 0.0025(14) 0.0045(15)
C36 0.0307(17) 0.035(2) 0.0331(18) -0.0006(15) 0.0016(14) 0.0021(15)
C37 0.0323(18) 0.042(2) 0.042(2) 0.0009(17) 0.0062(16) -0.0037(16)
C38 0.037(2) 0.051(2) 0.038(2) 0.0032(18) 0.0038(16) 0.0011(18)
F31 0.0351(12) 0.0562(15) 0.0792(17) 0.0089(13) -0.0122(11) -0.0006(11)
F32 0.0421(13) 0.0783(17) 0.0537(14) 0.0048(12) 0.0089(11) -0.0255(12)
F33 0.0464(13) 0.0522(14) 0.0513(13) -0.0124(11) -0.0026(10) -0.0121(11)
F34 0.0536(15) 0.168(3) 0.0393(14) 0.0338(17) 0.0060(12) -0.0031(18)
F35 0.181(4) 0.112(3) 0.0441(16) 0.0085(16) -0.038(2) -0.061(3)
F36 0.117(3) 0.164(3) 0.0465(16) 0.0118(18) -0.0028(16) 0.096(3)
C41 0.0257(16) 0.0305(18) 0.0309(17) 0.0011(14) -0.0025(13) 0.0020(14)
C42 0.0252(16) 0.0347(19) 0.0312(17) -0.0012(14) 0.0002(13) 0.0001(14)
C43 0.0326(18) 0.0330(19) 0.0318(18) -0.0021(14) -0.0007(14) 0.0042(15)
C44 0.0307(17) 0.0305(18) 0.0411(19) -0.0063(15) -0.0055(15) 0.0005(14)
C45 0.0262(16) 0.0302(18) 0.0411(19) -0.0008(15) 0.0018(14) -0.0017(14)
C46 0.0299(17) 0.0307(18) 0.0314(17) 0.0003(14) 0.0004(13) 0.0010(14)
C47 0.038(2) 0.044(2) 0.039(2) -0.0083(17) -0.0043(16) 0.0029(17)
C48 0.037(2) 0.038(2) 0.048(2) -0.0024(18) 0.0030(17) -0.0032(17)
F41 0.0412(12) 0.0601(15) 0.0458(12) -0.0175(11) 0.0106(10) 0.0013(11)
F42 0.0717(17) 0.0764(17) 0.0350(12) -0.0101(11) -0.0071(11) 0.0255(14)
F43 0.0612(15) 0.0414(13) 0.0620(15) -0.0206(11) 0.0081(12) -0.0012(11)
F44 0.0491(15) 0.096(2) 0.130(3) -0.064(2) 0.0272(16) -0.0360(15)
F45 0.0425(15) 0.152(3) 0.093(2) 0.078(2) 0.0162(14) 0.0096(17)
F46 0.0349(12) 0.0535(14) 0.0821(17) 0.0023(13) 0.0145(12) 0.0048(11)
Fe1 0.0287(3) 0.0450(3) 0.0358(3) 0.0030(2) 0.0022(2) 0.0017(2)
O1 0.0474(17) 0.0492(18) 0.069(2) -0.0078(15) -0.0074(14) 0.0037(14)
O2 0.0409(15) 0.081(2) 0.0429(15) 0.0074(15) -0.0083(13) -0.0020(15)
N1 0.0381(17) 0.0465(19) 0.0442(18) 0.0006(15) 0.0066(15) 0.0066(15)
C51 0.056(3) 0.066(3) 0.053(3) 0.025(2) -0.007(2) -0.008(2)
C52 0.065(3) 0.075(3) 0.044(2) 0.010(2) 0.012(2) 0.004(3)
C53 0.038(2) 0.087(4) 0.065(3) 0.034(3) 0.011(2) -0.003(2)
C54 0.082(4) 0.067(3) 0.055(3) 0.012(2) -0.002(3) -0.036(3)
C55 0.069(3) 0.049(3) 0.077(3) 0.026(3) 0.026(3) 0.014(2)
C56 0.0299(19) 0.050(2) 0.040(2) 0.0018(18) -0.0018(16) 0.0112(18)
C57 0.036(2) 0.051(2) 0.042(2) -0.0011(18) 0.0090(18) -0.0034(18)
C58 0.0384(19) 0.037(2) 0.044(2) 0.0029(16) -0.0010(18) 0.0010(16)
C59 0.0335(19) 0.045(2) 0.0373(19) 0.0018(17) 0.0045(15) 0.0057(16)
C60 0.040(2) 0.048(2) 0.047(2) 0.0002(18) -0.0009(17) -0.0024(18)
C61 0.057(3) 0.052(3) 0.041(2) -0.0056(19) -0.0018(19) 0.004(2)
C62 0.053(3) 0.060(3) 0.040(2) 0.003(2) 0.0074(18) 0.009(2)
C63 0.051(2) 0.070(3) 0.055(3) -0.003(2) 0.015(2) -0.015(2)
C64 0.055(3) 0.055(3) 0.048(2) -0.011(2) 0.008(2) -0.012(2)

loop_
_atom_type_symbol
_atom_type_description
_atom_type_scat_dispersion_real
_atom_type_scat_dispersion_imag
_atom_type_scat_source
C C 0.0033 0.0016 'International Tables Vol C Tables 4.2.6.8 and 6.1.1.4'
H H 0.0000 0.0000 'International Tables Vol C Tables 4.2.6.8 and 6.1.1.4'
B B 0.0013 0.0007 'International Tables Vol C Tables 4.2.6.8 and 6.1.1.4'
N N 0.0061 0.0033 'International Tables Vol C Tables 4.2.6.8 and 6.1.1.4'
O O 0.0106 0.0060 'International Tables Vol C Tables 4.2.6.8 and 6.1.1.4'
F F 0.0171 0.0103 'International Tables Vol C Tables 4.2.6.8 and 6.1.1.4'
Fe Fe 0.3463 0.8444 'International Tables Vol C Tables 4.2.6.8 and 6.1.1.4'

loop_
_geom_angle_atom_site_label_1
_geom_angle_atom_site_label_2
_geom_angle_atom_site_label_3
_geom_angle
C11 B1 C21 113.3(3)
C11 B1 C41 110.8(3)
C21 B1 C41 105.2(3)
C11 B1 C31 105.4(3)
C21 B1 C31 110.3(3)
C41 B1 C31 112.0(3)
C12 C11 C16 114.8(3)
C12 C11 B1 122.4(3)
C16 C11 B1 122.7(3)
C13 C12 C11 123.0(3)
C13 C12 H12 118.5
C11 C12 H12 118.5
C14 C13 C12 120.9(3)
C14 C13 C17 120.1(3)
C12 C13 C17 119.0(3)
C13 C14 C15 117.5(3)
C13 C14 H14 121.2
C15 C14 H14 121.2
C16 C15 C14 121.2(3)
C16 C15 C18 120.7(3)
C14 C15 C18 118.0(3)
C15 C16 C11 122.6(3)
C15 C16 H16 118.7
C11 C16 H16 118.7
F12 C17 F11 108.2(4)
F12 C17 F13 105.3(4)
F11 C17 F13 102.5(3)
F12 C17 C13 114.0(3)
F11 C17 C13 113.4(3)
F13 C17 C13 112.6(3)
F14 C18 F15 105.8(3)
F14 C18 F16 105.9(3)
F15 C18 F16 106.6(3)
F14 C18 C15 113.0(3)
F15 C18 C15 111.8(3)
F16 C18 C15 113.2(3)
C22 C21 C26 115.4(3)
C22 C21 B1 124.5(3)
C26 C21 B1 119.9(3)
C23 C22 C21 122.1(3)
C23 C22 H22 118.9
C21 C22 H22 118.9
C24 C23 C22 121.2(3)
C24 C23 C27 117.8(3)
C22 C23 C27 121.0(3)
C23 C24 C25 118.2(3)
C23 C24 H24 120.9
C25 C24 H24 120.9
C26 C25 C24 120.4(3)
C26 C25 C28 121.0(3)
C24 C25 C28 118.6(3)
C25 C26 C21 122.7(3)
C25 C26 H26 118.7
C21 C26 H26 118.7
F23 C27 F22 110.2(4)
F23 C27 F21 104.7(4)
F22 C27 F21 101.8(4)
F23 C27 C23 112.9(4)
F22 C27 C23 114.0(3)
F21 C27 C23 112.4(4)
F24 C28 F25 105.9(3)
F24 C28 F26 105.1(3)
F25 C28 F26 105.9(3)
F24 C28 C25 114.1(3)
F25 C28 C25 113.7(3)
F26 C28 C25 111.5(3)
C32 C31 C36 115.2(3)
C32 C31 B1 121.7(3)
C36 C31 B1 123.0(3)
C33 C32 C31 122.7(3)
C33 C32 H32 118.6
C31 C32 H32 118.6
C34 C33 C32 120.9(3)
C34 C33 C37 121.3(3)
C32 C33 C37 117.8(3)
C33 C34 C35 118.0(3)
C33 C34 H34 121.0
C35 C34 H34 121.0
C36 C35 C34 120.4(3)
C36 C35 C38 119.8(3)
C34 C35 C38 119.8(3)
C35 C36 C31 122.8(3)
C35 C36 H36 118.6
C31 C36 H36 118.6
F32 C37 F31 105.9(3)
F32 C37 F33 105.9(3)
F31 C37 F33 105.2(3)
F32 C37 C33 114.2(3)
F31 C37 C33 112.9(3)
F33 C37 C33 112.1(3)
F36 C38 F34 106.4(4)
F36 C38 F35 104.9(4)
F34 C38 F35 104.0(3)
F36 C38 C35 113.6(3)
F34 C38 C35 114.4(3)
F35 C38 C35 112.6(3)
C46 C41 C42 115.5(3)
C46 C41 B1 121.2(3)
C42 C41 B1 123.3(3)
C43 C42 C41 122.1(3)
C43 C42 H42 119.0
C41 C42 H42 119.0
C44 C43 C42 121.0(3)
C44 C43 C47 119.1(3)
C42 C43 C47 119.8(3)
C45 C44 C43 118.0(3)
C45 C44 H44 121.0
C43 C44 H44 121.0
C44 C45 C46 120.6(3)
C44 C45 C48 120.5(3)
C46 C45 C48 118.8(3)
C41 C46 C45 122.8(3)
C41 C46 H46 118.6
C45 C46 H46 118.6
F41 C47 F43 106.2(3)
F41 C47 F42 106.7(3)
F43 C47 F42 105.5(3)
F41 C47 C43 113.4(3)
F43 C47 C43 112.2(3)
F42 C47 C43 112.3(3)
F45 C48 F44 109.0(4)
F45 C48 F46 104.0(3)
F44 C48 F46 104.0(3)
F45 C48 C45 114.3(3)
F44 C48 C45 113.2(3)
F46 C48 C45 111.6(3)
C57 Fe1 C56 95.68(17)
C57 Fe1 C58 89.56(16)
C56 Fe1 C58 90.94(16)
C57 Fe1 C52 121.27(18)
C56 Fe1 C52 90.77(19)
C58 Fe1 C52 148.77(18)
C57 Fe1 C53 92.10(18)
C56 Fe1 C53 120.3(2)
C58 Fe1 C53 148.4(2)
C52 Fe1 C53 38.32(19)
C57 Fe1 C54 97.1(2)
C56 Fe1 C54 156.63(19)
C58 Fe1 C54 108.6(2)
C52 Fe1 C54 65.9(2)
C53 Fe1 C54 39.8(2)
C57 Fe1 C51 157.08(17)
C56 Fe1 C51 95.82(18)
C58 Fe1 C51 109.99(18)
C52 Fe1 C51 38.86(18)
C53 Fe1 C51 64.99(18)
C54 Fe1 C51 65.99(19)
C57 Fe1 C55 133.5(2)
C56 Fe1 C55 130.8(2)
C58 Fe1 C55 90.84(17)
C52 Fe1 C55 65.04(19)
C53 Fe1 C55 65.60(19)
C54 Fe1 C55 39.7(2)
C51 Fe1 C55 38.65(19)
C58 N1 C59 174.5(4)
C55 C51 C52 108.2(4)
C55 C51 Fe1 71.0(3)
C52 C51 Fe1 70.2(2)
C55 C51 H51 125.9
C52 C51 H51 125.9
Fe1 C51 H51 125.9
C53 C52 C51 108.9(5)
C53 C52 Fe1 70.9(3)
C51 C52 Fe1 70.9(3)
C53 C52 H52 125.5
C51 C52 H52 125.5
Fe1 C52 H52 125.5
C52 C53 C54 108.8(4)
C52 C53 Fe1 70.8(3)
C54 C53 Fe1 70.3(2)
C52 C53 H53 125.6
C54 C53 H53 125.6
Fe1 C53 H53 125.6
C55 C54 C53 105.7(4)
C55 C54 Fe1 70.5(3)
C53 C54 Fe1 69.9(3)
C55 C54 H54 127.1
C53 C54 H54 127.1
Fe1 C54 H54 127.1
C51 C55 C54 108.4(4)
C51 C55 Fe1 70.4(3)
C54 C55 Fe1 69.8(3)
C51 C55 H55 125.8
C54 C55 H55 125.8
Fe1 C55 H55 125.8
O1 C56 Fe1 178.2(3)
O2 C57 Fe1 177.7(4)
N1 C58 Fe1 175.6(3)
C60 C59 C64 122.0(4)
C60 C59 N1 118.5(3)
C64 C59 N1 119.5(4)
C59 C60 C61 118.2(4)
C59 C60 H60 120.9
C61 C60 H60 120.9
C62 C61 C60 120.5(4)
C62 C61 H61 119.8
C60 C61 H61 119.8
C61 C62 C63 120.8(4)
C61 C62 H62 119.6
C63 C62 H62 119.6
C62 C63 C64 119.7(4)
C62 C63 H63 120.2
C64 C63 H63 120.2
C59 C64 C63 118.8(4)
C59 C64 H64 120.6
C63 C64 H64 120.6
C2S C1S C6S 120.0
C2S C1S F1S 128.6(7)
C6S C1S F1S 111.4(7)
C3S C2S C1S 120.0
C3S C2S H2S 120.0
C1S C2S H2S 120.0
C2S C3S C4S 120.0
C2S C3S H3S 120.0
C4S C3S H3S 120.0
C5S C4S C3S 120.0
C5S C4S H4S 120.0
C3S C4S H4S 120.0
C4S C5S C6S 120.0
C4S C5S H5S 120.0
C6S C5S H5S 120.0
C5S C6S C1S 120.0
C5S C6S H6S 120.0
C1S C6S H6S 120.0

loop_
_geom_bond_atom_site_label_1
_geom_bond_atom_site_label_2
_geom_bond_distance
B1 C11 1.644(5)
B1 C21 1.644(5)
B1 C41 1.646(5)
B1 C31 1.647(5)
C11 C12 1.401(5)
C11 C16 1.405(5)
C12 C13 1.389(5)
C12 H12 0.9500
C13 C14 1.383(5)
C13 C17 1.498(5)
C14 C15 1.394(5)
C14 H14 0.9500
C15 C16 1.382(5)
C15 C18 1.498(5)
C16 H16 0.9500
C17 F12 1.296(4)
C17 F11 1.315(5)
C17 F13 1.330(4)
C18 F14 1.331(5)
C18 F15 1.336(5)
C18 F16 1.337(5)
C21 C22 1.396(5)
C21 C26 1.402(5)
C22 C23 1.392(5)
C22 H22 0.9500
C23 C24 1.376(5)
C23 C27 1.501(5)
C24 C25 1.389(5)
C24 H24 0.9500
C25 C26 1.388(5)
C25 C28 1.494(5)
C26 H26 0.9500
C27 F23 1.284(5)
C27 F22 1.316(5)
C27 F21 1.330(5)
C28 F24 1.320(4)
C28 F25 1.333(4)
C28 F26 1.336(5)
C31 C32 1.397(5)
C31 C36 1.403(5)
C32 C33 1.390(5)
C32 H32 0.9500
C33 C34 1.384(5)
C33 C37 1.485(5)
C34 C35 1.393(5)
C34 H34 0.9500
C35 C36 1.390(5)
C35 C38 1.491(5)
C36 H36 0.9500
C37 F32 1.342(4)
C37 F31 1.345(4)
C37 F33 1.346(4)
C38 F36 1.301(5)
C38 F34 1.304(4)
C38 F35 1.321(5)
C41 C46 1.392(5)
C41 C42 1.401(5)
C42 C43 1.393(5)
C42 H42 0.9500
C43 C44 1.384(5)
C43 C47 1.499(5)
C44 C45 1.383(5)
C44 H44 0.9500
C45 C46 1.393(5)
C45 C48 1.497(5)
C46 H46 0.9500
C47 F41 1.339(4)
C47 F43 1.341(4)
C47 F42 1.344(4)
C48 F45 1.306(5)
C48 F44 1.321(4)
C48 F46 1.341(4)
Fe1 C57 1.794(4)
Fe1 C56 1.796(5)
Fe1 C58 1.851(4)
Fe1 C52 2.082(4)
Fe1 C53 2.084(4)
Fe1 C54 2.088(5)
Fe1 C51 2.091(4)
Fe1 C55 2.098(4)
O1 C56 1.132(5)
O2 C57 1.134(5)
N1 C58 1.158(5)
N1 C59 1.400(5)
C51 C55 1.386(7)
C51 C52 1.388(7)
C51 H51 1.0000
C52 C53 1.367(7)
C52 H52 1.0000
C53 C54 1.422(7)
C53 H53 1.0000
C54 C55 1.420(7)
C54 H54 1.0000
C55 H55 1.0000
C59 C60 1.372(5)
C59 C64 1.378(6)
C60 C61 1.386(5)
C60 H60 0.9500
C61 C62 1.364(6)
C61 H61 0.9500
C62 C63 1.373(6)
C62 H62 0.9500
C63 C64 1.384(6)
C63 H63 0.9500
C64 H64 0.9500
F1S C1S 1.490(9)
C1S C2S 1.3900
C1S C6S 1.3900
C2S C3S 1.3900
C2S H2S 0.9500
C3S C4S 1.3900
C3S H3S 0.9500
C4S C5S 1.3900
C4S H4S 0.9500
C5S C6S 1.3900
C5S H5S 0.9500
C6S H6S 0.9500

loop_
_geom_torsion_atom_site_label_1
_geom_torsion_atom_site_label_2
_geom_torsion_atom_site_label_3
_geom_torsion_atom_site_label_4
_geom_torsion
C21 B1 C11 C12 -146.4(3)
C41 B1 C11 C12 -28.4(4)
C31 B1 C11 C12 92.9(4)
C21 B1 C11 C16 37.9(4)
C41 B1 C11 C16 155.8(3)
C31 B1 C11 C16 -82.8(4)
C16 C11 C12 C13 -2.3(5)
B1 C11 C12 C13 -178.4(3)
C11 C12 C13 C14 2.2(5)
C11 C12 C13 C17 -175.3(3)
C12 C13 C14 C15 -0.9(5)
C17 C13 C14 C15 176.5(3)
C13 C14 C15 C16 0.0(5)
C13 C14 C15 C18 -177.1(3)
C14 C15 C16 C11 -0.3(5)
C18 C15 C16 C11 176.7(3)
C12 C11 C16 C15 1.4(5)
B1 C11 C16 C15 177.5(3)
C14 C13 C17 F12 -12.9(5)
C12 C13 C17 F12 164.6(4)
C14 C13 C17 F11 111.5(4)
C12 C13 C17 F11 -71.0(5)
C14 C13 C17 F13 -132.7(4)
C12 C13 C17 F13 44.8(5)
C16 C15 C18 F14 138.0(4)
C14 C15 C18 F14 -44.8(5)
C16 C15 C18 F15 -102.7(4)
C14 C15 C18 F15 74.4(4)
C16 C15 C18 F16 17.7(5)
C14 C15 C18 F16 -165.2(3)
C11 B1 C21 C22 25.1(5)
C41 B1 C21 C22 -96.1(4)
C31 B1 C21 C22 143.0(3)
C11 B1 C21 C26 -158.3(3)
C41 B1 C21 C26 80.5(4)
C31 B1 C21 C26 -40.5(4)
C26 C21 C22 C23 1.8(5)
B1 C21 C22 C23 178.5(3)
C21 C22 C23 C24 0.0(6)
C21 C22 C23 C27 177.7(4)
C22 C23 C24 C25 -1.3(6)
C27 C23 C24 C25 -179.0(4)
C23 C24 C25 C26 0.6(5)
C23 C24 C25 C28 178.5(3)
C24 C25 C26 C21 1.3(5)
C28 C25 C26 C21 -176.6(3)
C22 C21 C26 C25 -2.4(5)
B1 C21 C26 C25 -179.3(3)
C24 C23 C27 F23 66.1(6)
C22 C23 C27 F23 -111.7(5)
C24 C23 C27 F22 -167.3(4)
C22 C23 C27 F22 14.9(6)
C24 C23 C27 F21 -52.1(5)
C22 C23 C27 F21 130.1(4)
C26 C25 C28 F24 -142.1(3)
C24 C25 C28 F24 40.0(5)
C26 C25 C28 F25 -20.5(5)
C24 C25 C28 F25 161.6(3)
C26 C25 C28 F26 99.1(4)
C24 C25 C28 F26 -78.8(4)
C11 B1 C31 C32 93.6(4)
C21 B1 C31 C32 -29.0(4)
C41 B1 C31 C32 -145.9(3)
C11 B1 C31 C36 -82.8(4)
C21 B1 C31 C36 154.5(3)
C41 B1 C31 C36 37.7(4)
C36 C31 C32 C33 -1.9(5)
B1 C31 C32 C33 -178.6(3)
C31 C32 C33 C34 0.3(5)
C31 C32 C33 C37 179.4(3)
C32 C33 C34 C35 0.6(5)
C37 C33 C34 C35 -178.4(3)
C33 C34 C35 C36 0.3(5)
C33 C34 C35 C38 178.7(3)
C34 C35 C36 C31 -2.2(5)
C38 C35 C36 C31 179.4(3)
C32 C31 C36 C35 2.9(5)
B1 C31 C36 C35 179.5(3)
C34 C33 C37 F32 -5.3(5)
C32 C33 C37 F32 175.6(3)
C34 C33 C37 F31 -126.3(4)
C32 C33 C37 F31 54.6(4)
C34 C33 C37 F33 115.1(4)
C32 C33 C37 F33 -64.0(4)
C36 C35 C38 F36 72.4(5)
C34 C35 C38 F36 -106.0(4)
C36 C35 C38 F34 -165.2(4)
C34 C35 C38 F34 16.4(5)
C36 C35 C38 F35 -46.7(5)
C34 C35 C38 F35 134.9(4)
C11 B1 C41 C46 -37.0(4)
C21 B1 C41 C46 85.8(4)
C31 B1 C41 C46 -154.4(3)
C11 B1 C41 C42 145.5(3)
C21 B1 C41 C42 -91.7(4)
C31 B1 C41 C42 28.1(4)
C46 C41 C42 C43 1.8(5)
B1 C41 C42 C43 179.5(3)
C41 C42 C43 C44 0.9(5)
C41 C42 C43 C47 177.8(3)
C42 C43 C44 C45 -1.9(5)
C47 C43 C44 C45 -178.8(3)
C43 C44 C45 C46 0.0(5)
C43 C44 C45 C48 177.2(3)
C42 C41 C46 C45 -3.7(5)
B1 C41 C46 C45 178.6(3)
C44 C45 C46 C41 2.9(5)
C48 C45 C46 C41 -174.3(3)
C44 C43 C47 F41 -160.6(3)
C42 C43 C47 F41 22.5(5)
C44 C43 C47 F43 -40.3(4)
C42 C43 C47 F43 142.8(3)
C44 C43 C47 F42 78.3(4)
C42 C43 C47 F42 -98.6(4)
C44 C45 C48 F45 118.1(4)
C46 C45 C48 F45 -64.7(5)
C44 C45 C48 F44 -7.5(5)
C46 C45 C48 F44 169.7(3)
C44 C45 C48 F46 -124.3(4)
C46 C45 C48 F46 52.9(4)
C57 Fe1 C51 C55 -82.6(6)
C56 Fe1 C51 C55 157.7(3)
C58 Fe1 C51 C55 64.5(3)
C52 Fe1 C51 C55 -118.4(4)
C53 Fe1 C51 C55 -81.6(3)
C54 Fe1 C51 C55 -37.6(3)
C57 Fe1 C51 C52 35.8(6)
C56 Fe1 C51 C52 -84.0(3)
C58 Fe1 C51 C52 -177.1(3)
C53 Fe1 C51 C52 36.8(3)
C54 Fe1 C51 C52 80.8(3)
C55 Fe1 C51 C52 118.4(4)
C55 C51 C52 C53 0.2(5)
Fe1 C51 C52 C53 -61.0(3)
C55 C51 C52 Fe1 61.1(3)
C57 Fe1 C52 C53 -45.6(4)
C56 Fe1 C52 C53 -142.7(3)
C58 Fe1 C52 C53 124.2(4)
C54 Fe1 C52 C53 37.8(3)
C51 Fe1 C52 C53 118.9(4)
C55 Fe1 C52 C53 81.6(3)
C57 Fe1 C52 C51 -164.5(3)
C56 Fe1 C52 C51 98.3(3)
C58 Fe1 C52 C51 5.2(5)
C53 Fe1 C52 C51 -118.9(4)
C54 Fe1 C52 C51 -81.1(3)
C55 Fe1 C52 C51 -37.3(3)
C51 C52 C53 C54 0.7(5)
Fe1 C52 C53 C54 -60.2(3)
C51 C52 C53 Fe1 61.0(3)
C57 Fe1 C53 C52 142.3(3)
C56 Fe1 C53 C52 44.5(4)
C58 Fe1 C53 C52 -125.1(4)
C54 Fe1 C53 C52 -119.2(4)
C51 Fe1 C53 C52 -37.3(3)
C55 Fe1 C53 C52 -80.0(3)
C57 Fe1 C53 C54 -98.5(3)
C56 Fe1 C53 C54 163.7(3)
C58 Fe1 C53 C54 -6.0(5)
C52 Fe1 C53 C54 119.2(4)
C51 Fe1 C53 C54 81.9(3)
C55 Fe1 C53 C54 39.1(3)
C52 C53 C54 C55 -1.3(5)
Fe1 C53 C54 C55 -61.9(3)
C52 C53 C54 Fe1 60.6(3)
C57 Fe1 C54 C55 -159.4(3)
C56 Fe1 C54 C55 78.0(6)
C58 Fe1 C54 C55 -67.5(3)
C52 Fe1 C54 C55 79.4(3)
C53 Fe1 C54 C55 115.8(4)
C51 Fe1 C54 C55 36.7(3)
C57 Fe1 C54 C53 84.8(3)
C56 Fe1 C54 C53 -37.8(6)
C58 Fe1 C54 C53 176.7(3)
C52 Fe1 C54 C53 -36.4(3)
C51 Fe1 C54 C53 -79.1(3)
C55 Fe1 C54 C53 -115.8(4)
C52 C51 C55 C54 -1.0(5)
Fe1 C51 C55 C54 59.7(3)
C52 C51 C55 Fe1 -60.7(3)
C53 C54 C55 C51 1.4(5)
Fe1 C54 C55 C51 -60.0(3)
C53 C54 C55 Fe1 61.5(3)
C57 Fe1 C55 C51 147.9(3)
C56 Fe1 C55 C51 -30.0(4)
C58 Fe1 C55 C51 -122.0(3)
C52 Fe1 C55 C51 37.5(3)
C53 Fe1 C55 C51 79.9(3)
C54 Fe1 C55 C51 119.2(4)
C57 Fe1 C55 C54 28.7(4)
C56 Fe1 C55 C54 -149.2(3)
C58 Fe1 C55 C54 118.9(3)
C52 Fe1 C55 C54 -81.7(3)
C53 Fe1 C55 C54 -39.3(3)
C51 Fe1 C55 C54 -119.2(4)
C64 C59 C60 C61 -0.7(6)
N1 C59 C60 C61 -178.4(3)
C59 C60 C61 C62 0.9(6)
C60 C61 C62 C63 -1.2(7)
C61 C62 C63 C64 1.1(7)
C60 C59 C64 C63 0.7(6)
N1 C59 C64 C63 178.4(4)
C62 C63 C64 C59 -0.9(7)
C6S C1S C2S C3S 0.0
F1S C1S C2S C3S 179.4(8)
C1S C2S C3S C4S 0.0
C2S C3S C4S C5S 0.0
C3S C4S C5S C6S 0.0
C4S C5S C6S C1S 0.0
C2S C1S C6S C5S 0.0
F1S C1S C6S C5S -179.5(7)
